data_7012370
loop_
_publ_author_name
'Gibson, Vernon C.'
'Halliwell, Catherine M.'
'Long, Nicholas J.'
'Oxford, Philip J.'
'Smith, Andrew M.'
'White, Andrew J. P.'
'Williams, David J.'

_publ_section_title
;
 Synthetic, spectroscopic and olefin oligomerisation studies on nickel
 and palladium complexes containing ferrocene substituted nitrogen
 donor ligands
;
_journal_issue 5
_journal_name_full 'Dalton Transactions'
_journal_page_first 918
_journal_paper_doi 10.1039/b210463f
_journal_year 2003
_chemical_formula_sum 'C30.5 H24 Cl Fe N4 O0.5'
_chemical_formula_weight 545.84
_chemical_name_systematic
; 
? 
;
_space_group_IT_number 2
_symmetry_cell_setting triclinic
_symmetry_space_group_name_Hall '-P 1'
_symmetry_space_group_name_H-M 'P -1'
_atom_sites_solution_hydrogens geom
_atom_sites_solution_primary direct
_atom_sites_solution_secondary difmap
_audit_creation_method SHELXL
_cell_angle_alpha 100.235(8)
_cell_angle_beta 96.550(10)
_cell_angle_gamma 108.479(11)
_cell_formula_units_Z 4
_cell_length_a 10.9800(15)
_cell_length_b 13.4810(14)
_cell_length_c 18.574(2)
_cell_measurement_reflns_used 23
_cell_measurement_temperature 293(2)
_cell_measurement_theta_max 12.50
_cell_measurement_theta_min 4.98
_cell_volume 2523.0(6)
_computing_cell_refinement 'Siemens XSCANS'
_computing_data_collection 'Siemens XSCANS'
_computing_data_reduction 'Siemens SHELXTL'
_computing_molecular_graphics 'Siemens SHELXTL'
_computing_publication_material 'Siemens SHELXTL'
_computing_structure_refinement 'SHELXL-93 (Sheldrick, 1993)'
_computing_structure_solution 'SHELXS-86 (Sheldrick, 1990)'
_diffrn_ambient_temperature 293(2)
_diffrn_measurement_device 'Siemens P4'
_diffrn_measurement_method '\w scans'
_diffrn_radiation_monochromator graphite
_diffrn_radiation_source 'fine-focus sealed tube'
_diffrn_radiation_type MoK\a
_diffrn_radiation_wavelength 0.71073
_diffrn_reflns_av_R_equivalents 0.0394
_diffrn_reflns_av_sigmaI/netI 0.0740
_diffrn_reflns_limit_h_max 13
_diffrn_reflns_limit_h_min 0
_diffrn_reflns_limit_k_max 14
_diffrn_reflns_limit_k_min -15
_diffrn_reflns_limit_l_max 21
_diffrn_reflns_limit_l_min -22
_diffrn_reflns_number 9231
_diffrn_reflns_theta_max 25.00
_diffrn_reflns_theta_min 1.77
_diffrn_standards_decay_% 8.04
_diffrn_standards_interval_count 97
_diffrn_standards_number 3
_exptl_absorpt_coefficient_mu 0.734
_exptl_absorpt_correction_type none
_exptl_crystal_colour 'Deep red'
_exptl_crystal_density_diffrn 1.437
_exptl_crystal_description blocks
_exptl_crystal_F_000 1128
_exptl_crystal_size_max 0.50
_exptl_crystal_size_mid 0.40
_exptl_crystal_size_min 0.20
_refine_diff_density_max 0.719
_refine_diff_density_min -0.490
_refine_diff_density_rms 0.068
_refine_ls_extinction_method none
_refine_ls_goodness_of_fit_all 1.013
_refine_ls_goodness_of_fit_obs 1.089
_refine_ls_matrix_type full
_refine_ls_number_parameters 689
_refine_ls_number_reflns 7726
_refine_ls_number_restraints 37
_refine_ls_restrained_S_all 1.062
_refine_ls_restrained_S_obs 1.095
_refine_ls_R_factor_all 0.1099
_refine_ls_R_factor_obs 0.0601
_refine_ls_shift/esd_max 0.000
_refine_ls_shift/esd_mean 0.000
_refine_ls_structure_factor_coef Fsqd
_refine_ls_weighting_details 'w=1/[\s^2^(Fo^2^)+(0.0887P)^2^+0.0000P] where P=(Fo^2^+2Fc^2^)/3'
_refine_ls_weighting_scheme calc
_refine_ls_wR_factor_all 0.1757
_refine_ls_wR_factor_obs 0.1409
_reflns_number_observed 5516
_reflns_number_total 8738
_reflns_observed_criterion >2sigma(I)
_cod_data_source_file b210463f.txt
_cod_data_source_block Compound_1C
_cod_depositor_comments
;
The following automatic conversions were performed:
'_symmetry_cell_setting' value 'Triclinic' changed to 'triclinic'
according to '/home/saulius/struct/CIF-dictionaries/cif_core.dic'
dictionary named 'cif_core.dic' version 2.4.1 from 2010-06-29.

Automatic conversion script
Id: cif_fix_enum 1527 2010-12-29 10:47:43Z saulius 

The following automatic conversions were performed:

'_refine_ls_weighting_scheme' value 'calc
w=1/[\s^2^(Fo^2^)+(0.0887P)^2^+0.0000P] where P=(Fo^2^+2Fc^2^)/3' was
changed to 'calc'. New tag '_refine_ls_weighting_details' was
created. The value of the new tag was set to
'w=1/[\s^2^(Fo^2^)+(0.0887P)^2^+0.0000P] where P=(Fo^2^+2Fc^2^)/3'.

Automatic conversion script
Id: cif_fix_values 3143 2015-03-26 13:38:13Z robertas 
;
_cod_original_cell_volume 2522.9(5)
_cod_original_sg_symbol_H-M P-1
_cod_original_formula_sum 'C30.50 H24 N4 O0.50 Cl Fe'
_cod_database_code 7012370

loop_
_symmetry_equiv_pos_as_xyz
'x, y, z'
'-x, -y, -z'

loop_
_atom_site_aniso_label
_atom_site_aniso_U_11
_atom_site_aniso_U_22
_atom_site_aniso_U_33
_atom_site_aniso_U_23
_atom_site_aniso_U_13
_atom_site_aniso_U_12
Fe 0.0377(3) 0.0345(3) 0.0418(4) 0.0059(3) 0.0017(3) 0.0095(3)
C1 0.048(3) 0.034(2) 0.047(2) 0.007(2) 0.005(2) 0.014(2)
C2 0.057(3) 0.041(2) 0.054(3) 0.013(2) 0.002(2) 0.019(2)
C3 0.055(3) 0.053(3) 0.060(3) 0.008(2) -0.012(2) 0.018(2)
C4 0.037(2) 0.059(3) 0.074(4) 0.007(3) 0.006(2) 0.019(2)
C5 0.047(3) 0.051(3) 0.051(3) 0.001(2) 0.008(2) 0.017(2)
C6 0.046(2) 0.039(2) 0.049(3) 0.008(2) 0.005(2) 0.017(2)
C7 0.051(3) 0.049(3) 0.048(3) 0.004(2) 0.009(2) 0.019(2)
C8 0.057(3) 0.043(3) 0.050(3) -0.005(2) -0.004(2) 0.017(2)
C9 0.053(3) 0.034(2) 0.068(3) 0.004(2) -0.005(2) 0.007(2)
C10 0.060(3) 0.044(3) 0.056(3) 0.013(2) 0.006(2) 0.019(2)
N11 0.048(2) 0.039(2) 0.045(2) 0.003(2) 0.000(2) 0.013(2)
C11 0.048(3) 0.036(2) 0.053(3) 0.011(2) 0.008(2) 0.013(2)
C12 0.058(3) 0.038(2) 0.048(3) 0.009(2) 0.000(2) 0.017(2)
C13 0.054(3) 0.059(3) 0.062(3) 0.015(2) -0.001(2) 0.020(3)
C14 0.047(3) 0.070(4) 0.085(4) 0.017(3) 0.002(3) 0.011(3)
C15 0.067(4) 0.059(3) 0.073(4) 0.006(3) -0.024(3) 0.014(3)
C16 0.074(4) 0.044(3) 0.058(3) 0.009(2) -0.013(3) 0.020(3)
C17 0.094(5) 0.057(3) 0.057(3) 0.004(3) -0.022(3) 0.017(3)
C18 0.123(7) 0.078(4) 0.050(3) 0.010(3) 0.003(4) 0.030(4)
C19 0.099(5) 0.082(5) 0.060(4) 0.013(3) 0.019(4) 0.018(4)
N20 0.079(3) 0.060(3) 0.050(3) 0.010(2) 0.009(2) 0.012(2)
C21 0.060(3) 0.035(2) 0.052(3) 0.008(2) -0.004(2) 0.016(2)
N22 0.043(2) 0.047(2) 0.050(2) 0.007(2) 0.003(2) 0.018(2)
C22 0.045(3) 0.043(2) 0.055(3) 0.010(2) 0.002(2) 0.015(2)
C23 0.044(2) 0.035(2) 0.056(3) 0.010(2) 0.000(2) 0.017(2)
C24 0.048(3) 0.052(3) 0.062(3) 0.014(2) 0.004(2) 0.023(2)
C25 0.045(3) 0.062(3) 0.080(4) 0.014(3) 0.005(3) 0.022(2)
C26 0.051(3) 0.063(3) 0.073(4) 0.004(3) -0.016(3) 0.017(3)
C27 0.054(3) 0.047(3) 0.059(3) 0.011(2) -0.005(2) 0.016(2)
C28 0.076(4) 0.065(4) 0.060(3) 0.005(3) -0.017(3) 0.017(3)
C29 0.089(5) 0.070(4) 0.052(3) 0.011(3) 0.000(3) 0.009(3)
C30 0.074(4) 0.073(4) 0.058(3) 0.019(3) 0.015(3) 0.015(3)
N31 0.059(3) 0.055(3) 0.053(2) 0.015(2) 0.003(2) 0.011(2)
C32 0.053(3) 0.041(2) 0.056(3) 0.012(2) -0.003(2) 0.020(2)
Fe' 0.0423(4) 0.0529(4) 0.0481(4) -0.0040(3) 0.0008(3) 0.0216(3)
C1' 0.042(2) 0.053(3) 0.056(3) -0.009(2) -0.002(2) 0.017(2)
C2' 0.037(3) 0.072(4) 0.084(4) -0.018(3) 0.003(3) 0.014(3)
C3' 0.046(3) 0.082(4) 0.094(5) -0.028(4) -0.014(3) 0.036(3)
C4' 0.078(4) 0.082(4) 0.061(3) -0.012(3) -0.012(3) 0.049(4)
C5' 0.075(4) 0.070(3) 0.044(3) 0.000(2) -0.004(2) 0.041(3)
C6' 0.042(2) 0.049(3) 0.047(3) -0.001(2) -0.004(2) 0.014(2)
C7' 0.057(3) 0.072(3) 0.044(3) -0.006(2) 0.000(2) 0.024(3)
C8' 0.060(3) 0.067(3) 0.064(3) -0.019(3) -0.006(3) 0.030(3)
C9' 0.055(3) 0.049(3) 0.084(4) 0.006(3) 0.008(3) 0.022(2)
C10' 0.045(3) 0.050(3) 0.071(3) 0.010(2) 0.005(2) 0.016(2)
N11' 0.045(2) 0.050(2) 0.055(2) 0.001(2) 0.008(2) 0.012(2)
C11' 0.046(3) 0.044(2) 0.052(3) 0.005(2) 0.006(2) 0.011(2)
C12' 0.038(2) 0.037(2) 0.059(3) 0.004(2) 0.003(2) 0.006(2)
C13' 0.054(3) 0.051(3) 0.067(3) 0.013(2) 0.003(3) 0.008(2)
C14' 0.072(4) 0.053(3) 0.091(5) 0.031(3) 0.005(3) 0.013(3)
C15' 0.062(3) 0.046(3) 0.106(5) 0.015(3) 0.005(3) 0.025(3)
C16' 0.041(2) 0.040(3) 0.082(4) -0.001(2) 0.000(2) 0.013(2)
C17' 0.047(3) 0.053(3) 0.094(4) -0.006(3) 0.012(3) 0.019(2)
C18' 0.052(3) 0.062(3) 0.077(4) -0.014(3) 0.014(3) 0.015(3)
C19' 0.055(3) 0.061(3) 0.058(3) 0.003(3) 0.014(3) 0.010(3)
N20' 0.049(2) 0.046(2) 0.058(2) -0.001(2) 0.006(2) 0.014(2)
C21' 0.037(2) 0.036(2) 0.060(3) 0.001(2) 0.004(2) 0.007(2)
N22' 0.050(2) 0.056(2) 0.050(2) 0.008(2) 0.004(2) 0.020(2)
C22' 0.046(3) 0.049(3) 0.055(3) 0.010(2) 0.003(2) 0.017(2)
C23' 0.047(3) 0.044(2) 0.058(3) 0.008(2) -0.004(2) 0.015(2)
C24' 0.075(4) 0.067(4) 0.061(3) 0.015(3) -0.002(3) 0.026(3)
C25' 0.110(6) 0.073(4) 0.083(5) 0.031(4) -0.010(4) 0.041(4)
C26' 0.085(4) 0.067(4) 0.095(5) 0.015(4) -0.008(4) 0.045(4)
C27' 0.051(3) 0.048(3) 0.083(4) 0.009(3) -0.006(3) 0.019(2)
C28' 0.053(3) 0.049(3) 0.105(5) -0.002(3) 0.005(3) 0.023(3)
C29' 0.053(3) 0.056(3) 0.096(5) 0.000(3) 0.018(3) 0.014(3)
C30' 0.064(3) 0.061(3) 0.076(4) 0.017(3) 0.022(3) 0.021(3)
N31' 0.052(2) 0.049(2) 0.068(3) 0.013(2) 0.015(2) 0.021(2)
C32' 0.037(2) 0.043(2) 0.072(3) 0.005(2) -0.001(2) 0.013(2)
C40 0.234(14) 0.235(14) 0.234(14) 0.053(3) 0.043(3) 0.081(5)
Cl1 0.201(3) 0.209(3) 0.201(3) 0.050(2) 0.046(2) 0.071(2)
Cl2 0.219(4) 0.223(4) 0.210(4) 0.055(2) 0.037(2) 0.068(2)
Cl1' 0.260(8) 0.259(8) 0.260(8) 0.060(3) 0.050(3) 0.088(3)
Cl2' 0.231(7) 0.234(7) 0.236(7) 0.049(3) 0.045(2) 0.082(3)
O50 0.225(12) 0.153(8) 0.182(10) 0.065(7) 0.026(9) 0.007(8)

loop_
_atom_site_label
_atom_site_type_symbol
_atom_site_fract_x
_atom_site_fract_y
_atom_site_fract_z
_atom_site_U_iso_or_equiv
_atom_site_thermal_displace_type
_atom_site_occupancy
_atom_site_calc_flag
_atom_site_refinement_flags
_atom_site_disorder_group
Fe Fe 0.25678(6) 0.31368(5) 0.51784(4) 0.0396(2) Uani 1 d . .
C1 C 0.3044(5) 0.4710(3) 0.5726(3) 0.0435(10) Uani 1 d . .
C2 C 0.2812(5) 0.4602(4) 0.4938(3) 0.0508(11) Uani 1 d . .
H2A H 0.3402(5) 0.4934(4) 0.4659(3) 0.061 Uiso 1 calc R .
C3 C 0.1499(5) 0.3886(4) 0.4661(3) 0.0587(13) Uani 1 d . .
H3A H 0.1078(5) 0.3679(4) 0.4166(3) 0.070 Uiso 1 calc R .
C4 C 0.0953(5) 0.3549(5) 0.5264(3) 0.0573(13) Uani 1 d . .
H4A H 0.0112(5) 0.3076(5) 0.5234(3) 0.069 Uiso 1 calc R .
C5 C 0.1899(5) 0.4050(4) 0.5926(3) 0.0511(11) Uani 1 d . .
H5A H 0.1791(5) 0.3964(4) 0.6403(3) 0.061 Uiso 1 calc R .
C6 C 0.4117(5) 0.2649(4) 0.5451(3) 0.0451(10) Uani 1 d . .
C7 C 0.3828(5) 0.2556(4) 0.4669(3) 0.0494(11) Uani 1 d . .
H7A H 0.4400(5) 0.2902(4) 0.4386(3) 0.059 Uiso 1 calc R .
C8 C 0.2534(5) 0.1856(4) 0.4395(3) 0.0532(12) Uani 1 d . .
H8A H 0.2107(5) 0.1661(4) 0.3902(3) 0.064 Uiso 1 calc R .
C9 C 0.1994(5) 0.1502(4) 0.5001(3) 0.0563(13) Uani 1 d . .
H9A H 0.1153(5) 0.1030(4) 0.4974(3) 0.068 Uiso 1 calc R .
C10 C 0.2958(5) 0.1991(4) 0.5655(3) 0.0530(12) Uani 1 d . .
H10A H 0.2858(5) 0.1901(4) 0.6132(3) 0.064 Uiso 1 calc R .
N11 N 0.4244(4) 0.5392(3) 0.6178(2) 0.0456(9) Uani 1 d . .
C11 C 0.4350(5) 0.5560(4) 0.6880(3) 0.0462(10) Uani 1 d . .
H11A H 0.3647(5) 0.5198(4) 0.7081(3) 0.055 Uiso 1 calc R .
C12 C 0.5541(5) 0.6303(4) 0.7388(3) 0.0486(11) Uani 1 d . .
C13 C 0.6672(5) 0.6711(5) 0.7142(3) 0.0593(13) Uani 1 d . .
H13A H 0.6701(5) 0.6504(5) 0.6641(3) 0.071 Uiso 1 calc R .
C14 C 0.7803(6) 0.7441(5) 0.7629(4) 0.071(2) Uani 1 d . .
H14A H 0.8567(6) 0.7720(5) 0.7449(4) 0.085 Uiso 1 calc R .
C15 C 0.7773(6) 0.7737(5) 0.8368(4) 0.072(2) Uani 1 d . .
H15A H 0.8525(6) 0.8215(5) 0.8688(4) 0.087 Uiso 1 calc R .
C16 C 0.6635(6) 0.7336(4) 0.8654(3) 0.0614(14) Uani 1 d . .
C17 C 0.6533(8) 0.7618(5) 0.9409(4) 0.076(2) Uani 1 d . .
H17A H 0.7261(8) 0.8082(5) 0.9754(4) 0.091 Uiso 1 calc R .
C18 C 0.5393(9) 0.7219(6) 0.9630(4) 0.087(2) Uani 1 d . .
H18A H 0.5325(9) 0.7400(6) 1.0127(4) 0.104 Uiso 1 calc R .
C19 C 0.4312(8) 0.6532(6) 0.9107(4) 0.084(2) Uani 1 d . .
H19A H 0.3525(8) 0.6268(6) 0.9269(4) 0.101 Uiso 1 calc R .
N20 N 0.4338(5) 0.6229(4) 0.8392(3) 0.0665(13) Uani 1 d . .
C21 C 0.5484(5) 0.6605(4) 0.8156(3) 0.0510(12) Uani 1 d . .
N22 N 0.5329(4) 0.3287(3) 0.5890(2) 0.0467(9) Uani 1 d . .
C22 C 0.5468(5) 0.3459(4) 0.6594(3) 0.0485(11) Uani 1 d . .
H22A H 0.4754(5) 0.3161(4) 0.6810(3) 0.058 Uiso 1 calc R .
C23 C 0.6724(5) 0.4115(4) 0.7076(3) 0.0451(10) Uani 1 d . .
C24 C 0.7839(5) 0.4478(4) 0.6774(3) 0.0531(12) Uani 1 d . .
H24A H 0.7796(5) 0.4297(4) 0.6262(3) 0.064 Uiso 1 calc R .
C25 C 0.9034(5) 0.5120(5) 0.7241(4) 0.0623(14) Uani 1 d . .
H25A H 0.9777(5) 0.5350(5) 0.7033(4) 0.075 Uiso 1 calc R .
C26 C 0.9127(6) 0.5411(5) 0.7984(4) 0.067(2) Uani 1 d . .
H26A H 0.9927(6) 0.5842(5) 0.8279(4) 0.080 Uiso 1 calc R .
C27 C 0.8029(5) 0.5069(4) 0.8314(3) 0.0553(12) Uani 1 d . .
C28 C 0.8029(7) 0.5353(5) 0.9090(3) 0.073(2) Uani 1 d . .
H28A H 0.8808(7) 0.5773(5) 0.9412(3) 0.087 Uiso 1 calc R .
C29 C 0.6924(7) 0.5027(6) 0.9365(4) 0.076(2) Uani 1 d . .
H29A H 0.6924(7) 0.5225(6) 0.9871(4) 0.092 Uiso 1 calc R .
C30 C 0.5782(7) 0.4383(5) 0.8871(3) 0.070(2) Uani 1 d . .
H30A H 0.5023(7) 0.4162(5) 0.9067(3) 0.084 Uiso 1 calc R .
N31 N 0.5686(5) 0.4060(4) 0.8144(3) 0.0580(11) Uani 1 d . .
C32 C 0.6809(5) 0.4404(4) 0.7862(3) 0.0501(11) Uani 1 d . .
Fe' Fe 0.04191(7) 0.24843(6) 0.78782(4) 0.0492(2) Uani 1 d . .
C1' C -0.0343(5) 0.0948(4) 0.7212(3) 0.0539(12) Uani 1 d . .
C2' C -0.1258(5) 0.1170(5) 0.7643(4) 0.071(2) Uani 1 d . .
H2'A H -0.1622(5) 0.0798(5) 0.7988(4) 0.085 Uiso 1 calc R .
C3' C -0.1512(6) 0.2075(6) 0.7446(4) 0.079(2) Uani 1 d . .
H3'A H -0.2090(6) 0.2381(6) 0.7637(4) 0.095 Uiso 1 calc R .
C4' C -0.0754(7) 0.2428(6) 0.6920(4) 0.075(2) Uani 1 d . .
H4'A H -0.0741(7) 0.3004(6) 0.6706(4) 0.089 Uiso 1 calc R .
C5' C -0.0017(6) 0.1752(5) 0.6774(3) 0.0625(14) Uani 1 d . .
H5'A H 0.0577(6) 0.1812(5) 0.6451(3) 0.075 Uiso 1 calc R .
C6' C 0.2113(5) 0.2638(4) 0.8562(3) 0.0493(11) Uani 1 d . .
C7' C 0.1178(5) 0.2823(5) 0.8990(3) 0.0604(14) Uani 1 d . .
H7'A H 0.0841(5) 0.2441(5) 0.9336(3) 0.072 Uiso 1 calc R .
C8' C 0.0847(6) 0.3691(5) 0.8798(3) 0.068(2) Uani 1 d . .
H8'A H 0.0250(6) 0.3970(5) 0.8993(3) 0.081 Uiso 1 calc R .
C9' C 0.1582(6) 0.4059(5) 0.8260(4) 0.0635(14) Uani 1 d . .
H9'A H 0.1558(6) 0.4624(5) 0.8041(4) 0.076 Uiso 1 calc R .
C10' C 0.2361(5) 0.3411(4) 0.8115(3) 0.0563(12) Uani 1 d . .
H10B H 0.2940(5) 0.3479(4) 0.7783(3) 0.068 Uiso 1 calc R .
N11' N 0.0137(4) 0.0104(3) 0.7258(2) 0.0526(10) Uani 1 d . .
C11' C 0.0726(5) -0.0161(4) 0.6755(3) 0.0497(11) Uani 1 d . .
H11B H 0.0834(5) 0.0216(4) 0.6380(3) 0.060 Uiso 1 calc R .
C12' C 0.1251(5) -0.1042(4) 0.6736(3) 0.0482(11) Uani 1 d . .
C13' C 0.1318(5) -0.1536(4) 0.7316(3) 0.0602(13) Uani 1 d . .
H13B H 0.1014(5) -0.1316(4) 0.7742(3) 0.072 Uiso 1 calc R .
C14' C 0.1839(7) -0.2371(5) 0.7280(4) 0.073(2) Uani 1 d . .
H14B H 0.1881(7) -0.2692(5) 0.7682(4) 0.088 Uiso 1 calc R .
C15' C 0.2278(6) -0.2706(5) 0.6664(4) 0.071(2) Uani 1 d . .
H15B H 0.2603(6) -0.3268(5) 0.6643(4) 0.085 Uiso 1 calc R .
C16' C 0.2254(5) -0.2227(4) 0.6056(3) 0.0577(13) Uani 1 d . .
C17' C 0.2745(5) -0.2510(5) 0.5405(4) 0.067(2) Uani 1 d . .
H17B H 0.3083(5) -0.3065(5) 0.5358(4) 0.080 Uiso 1 calc R .
C18' C 0.2723(6) -0.1984(5) 0.4858(4) 0.069(2) Uani 1 d . .
H18B H 0.3058(6) -0.2159(5) 0.4435(4) 0.082 Uiso 1 calc R .
C19' C 0.2192(5) -0.1173(5) 0.4938(3) 0.0618(14) Uani 1 d . .
H19B H 0.2180(5) -0.0818(5) 0.4553(3) 0.074 Uiso 1 calc R .
N20' N 0.1702(4) -0.0868(3) 0.5520(2) 0.0533(10) Uani 1 d . .
C21' C 0.1740(4) -0.1378(4) 0.6087(3) 0.0473(11) Uani 1 d . .
N22' N 0.2638(4) 0.1816(4) 0.8612(2) 0.0525(10) Uani 1 d . .
C22' C 0.3348(5) 0.1624(4) 0.8151(3) 0.0507(11) Uani 1 d . .
H22B H 0.3488(5) 0.2018(4) 0.7786(3) 0.061 Uiso 1 calc R .
C23' C 0.3956(5) 0.0800(4) 0.8171(3) 0.0512(11) Uani 1 d . .
C24' C 0.3980(7) 0.0336(5) 0.8763(3) 0.069(2) Uani 1 d . .
H24B H 0.3600(7) 0.0538(5) 0.9160(3) 0.082 Uiso 1 calc R .
C25' C 0.4573(8) -0.0448(6) 0.8781(4) 0.087(2) Uani 1 d . .
H25B H 0.4594(8) -0.0750(6) 0.9193(4) 0.104 Uiso 1 calc R .
C26' C 0.5107(7) -0.0761(6) 0.8207(4) 0.080(2) Uani 1 d . .
H26B H 0.5493(7) -0.1281(6) 0.8227(4) 0.096 Uiso 1 calc R .
C27' C 0.5097(5) -0.0321(4) 0.7574(4) 0.0624(14) Uani 1 d . .
C28' C 0.5602(6) -0.0650(5) 0.6942(4) 0.071(2) Uani 1 d . .
H28B H 0.5988(6) -0.1174(5) 0.6933(4) 0.085 Uiso 1 calc R .
C29' C 0.5520(6) -0.0199(5) 0.6349(4) 0.071(2) Uani 1 d . .
H29B H 0.5839(6) -0.0411(5) 0.5927(4) 0.086 Uiso 1 calc R .
C30' C 0.4940(6) 0.0596(5) 0.6387(4) 0.0664(15) Uani 1 d . .
H30B H 0.4895(6) 0.0904(5) 0.5979(4) 0.080 Uiso 1 calc R .
N31' N 0.4458(4) 0.0931(3) 0.6956(3) 0.0552(10) Uani 1 d . .
C32' C 0.4520(5) 0.0480(4) 0.7556(3) 0.0528(12) Uani 1 d . .
C40 C 0.2247(41) 0.8592(23) 1.0355(16) 0.234(14) Uani 0.65 d PDU 1
H40A H 0.1806(41) 0.8934(23) 1.0690(16) 0.281 Uiso 0.65 calc PR 1
H40B H 0.3079(41) 0.9117(23) 1.0340(16) 0.281 Uiso 0.65 calc PR 1
Cl1 Cl 0.2481(9) 0.7463(8) 1.0658(5) 0.203(3) Uani 0.65 d PDU 1
Cl2 Cl 0.1281(9) 0.8073(8) 0.9459(5) 0.219(3) Uani 0.65 d PDU 1
C40' C 0.2259(39) 0.8282(20) 1.0483(19) 0.122(10) Uiso 0.35 d PD 2
H40C H 0.3203(39) 0.8579(20) 1.0553(19) 0.146 Uiso 0.35 calc PR 2
H40D H 0.2021(39) 0.8252(20) 1.0968(19) 0.146 Uiso 0.35 calc PR 2
Cl1' Cl 0.1586(23) 0.9125(16) 1.0089(13) 0.260(8) Uani 0.35 d PDU 2
Cl2' Cl 0.1721(19) 0.6995(14) 0.9929(11) 0.234(7) Uani 0.35 d PDU 2
O50 O 0.0400(13) 0.0071(9) 0.8851(6) 0.199(5) Uani 1 d . .

loop_
_atom_type_symbol
_atom_type_description
_atom_type_scat_dispersion_real
_atom_type_scat_dispersion_imag
_atom_type_scat_source
C C 0.0033 0.0016 'International Tables Vol C Tables 4.2.6.8 and 6.1.1.4'
H H 0.0000 0.0000 'International Tables Vol C Tables 4.2.6.8 and 6.1.1.4'
N N 0.0061 0.0033 'International Tables Vol C Tables 4.2.6.8 and 6.1.1.4'
O O 0.0106 0.0060 'International Tables Vol C Tables 4.2.6.8 and 6.1.1.4'
Cl Cl 0.1484 0.1585 'International Tables Vol C Tables 4.2.6.8 and 6.1.1.4'
Fe Fe 0.3463 0.8444 'International Tables Vol C Tables 4.2.6.8 and 6.1.1.4'

loop_
_geom_angle_atom_site_label_1
_geom_angle_atom_site_label_2
_geom_angle_atom_site_label_3
_geom_angle
_geom_angle_site_symmetry_1
_geom_angle_site_symmetry_3
_geom_angle_publ_flag
C4 Fe C7 157.5(2) . . ?
C4 Fe C8 121.9(2) . . ?
C7 Fe C8 40.5(2) . . ?
C4 Fe C3 40.5(2) . . ?
C7 Fe C3 121.6(2) . . ?
C8 Fe C3 106.2(2) . . ?
C4 Fe C10 123.5(2) . . ?
C7 Fe C10 68.5(2) . . ?
C8 Fe C10 68.5(2) . . ?
C3 Fe C10 158.8(2) . . ?
C4 Fe C2 68.7(2) . . ?
C7 Fe C2 106.5(2) . . ?
C8 Fe C2 121.6(2) . . ?
C3 Fe C2 41.0(2) . . ?
C10 Fe C2 159.4(2) . . ?
C4 Fe C9 107.5(2) . . ?
C7 Fe C9 68.2(2) . . ?
C8 Fe C9 40.6(2) . . ?
C3 Fe C9 122.1(2) . . ?
C10 Fe C9 40.6(2) . . ?
C2 Fe C9 158.0(2) . . ?
C4 Fe C5 40.7(2) . . ?
C7 Fe C5 160.1(2) . . ?
C8 Fe C5 158.5(2) . . ?
C3 Fe C5 68.5(2) . . ?
C10 Fe C5 108.5(2) . . ?
C2 Fe C5 68.9(2) . . ?
C9 Fe C5 123.2(2) . . ?
C4 Fe C6 160.3(2) . . ?
C7 Fe C6 40.8(2) . . ?
C8 Fe C6 68.6(2) . . ?
C3 Fe C6 158.1(2) . . ?
C10 Fe C6 41.1(2) . . ?
C2 Fe C6 122.2(2) . . ?
C9 Fe C6 68.6(2) . . ?
C5 Fe C6 124.1(2) . . ?
C4 Fe C1 68.2(2) . . ?
C7 Fe C1 123.5(2) . . ?
C8 Fe C1 158.7(2) . . ?
C3 Fe C1 68.4(2) . . ?
C10 Fe C1 123.9(2) . . ?
C2 Fe C1 40.8(2) . . ?
C9 Fe C1 159.7(2) . . ?
C5 Fe C1 40.6(2) . . ?
C6 Fe C1 108.3(2) . . ?
N11 C1 C5 130.0(4) . . ?
N11 C1 C2 121.6(4) . . ?
C5 C1 C2 108.4(4) . . ?
N11 C1 Fe 127.7(3) . . ?
C5 C1 Fe 69.4(3) . . ?
C2 C1 Fe 69.2(3) . . ?
C1 C2 C3 107.0(5) . . ?
C1 C2 Fe 69.9(3) . . ?
C3 C2 Fe 69.4(3) . . ?
C4 C3 C2 108.3(5) . . ?
C4 C3 Fe 69.5(3) . . ?
C2 C3 Fe 69.6(3) . . ?
C3 C4 C5 108.7(5) . . ?
C3 C4 Fe 70.0(3) . . ?
C5 C4 Fe 70.1(3) . . ?
C4 C5 C1 107.6(5) . . ?
C4 C5 Fe 69.2(3) . . ?
C1 C5 Fe 70.0(3) . . ?
N22 C6 C7 123.0(4) . . ?
N22 C6 C10 130.2(5) . . ?
C7 C6 C10 106.8(4) . . ?
N22 C6 Fe 126.5(3) . . ?
C7 C6 Fe 69.0(3) . . ?
C10 C6 Fe 69.1(3) . . ?
C8 C7 C6 108.8(5) . . ?
C8 C7 Fe 69.9(3) . . ?
C6 C7 Fe 70.2(3) . . ?
C7 C8 C9 108.1(4) . . ?
C7 C8 Fe 69.7(3) . . ?
C9 C8 Fe 69.9(3) . . ?
C8 C9 C10 108.1(5) . . ?
C8 C9 Fe 69.4(3) . . ?
C10 C9 Fe 69.6(3) . . ?
C9 C10 C6 108.0(5) . . ?
C9 C10 Fe 69.8(3) . . ?
C6 C10 Fe 69.8(3) . . ?
C11 N11 C1 119.2(4) . . ?
N11 C11 C12 122.5(5) . . ?
C13 C12 C21 120.0(5) . . ?
C13 C12 C11 121.7(5) . . ?
C21 C12 C11 118.4(5) . . ?
C12 C13 C14 121.4(6) . . ?
C15 C14 C13 119.7(6) . . ?
C14 C15 C16 121.5(5) . . ?
C15 C16 C17 124.3(6) . . ?
C15 C16 C21 118.7(5) . . ?
C17 C16 C21 116.9(6) . . ?
C18 C17 C16 120.3(6) . . ?
C17 C18 C19 119.2(7) . . ?
N20 C19 C18 123.8(8) . . ?
C19 N20 C21 118.2(6) . . ?
N20 C21 C12 119.6(5) . . ?
N20 C21 C16 121.5(5) . . ?
C12 C21 C16 118.8(5) . . ?
C22 N22 C6 119.9(4) . . ?
N22 C22 C23 121.7(5) . . ?
C24 C23 C32 119.2(5) . . ?
C24 C23 C22 120.6(5) . . ?
C32 C23 C22 120.2(5) . . ?
C23 C24 C25 120.1(5) . . ?
C26 C25 C24 121.4(6) . . ?
C25 C26 C27 120.6(5) . . ?
C26 C27 C32 119.6(5) . . ?
C26 C27 C28 124.5(5) . . ?
C32 C27 C28 115.9(6) . . ?
C29 C28 C27 121.2(6) . . ?
C28 C29 C30 118.0(6) . . ?
N31 C30 C29 125.3(6) . . ?
C30 N31 C32 116.7(5) . . ?
N31 C32 C27 122.8(5) . . ?
N31 C32 C23 118.0(4) . . ?
C27 C32 C23 119.1(5) . . ?
C8' Fe' C3' 107.3(2) . . ?
C8' Fe' C5' 158.0(3) . . ?
C3' Fe' C5' 67.7(3) . . ?
C8' Fe' C9' 40.6(3) . . ?
C3' Fe' C9' 120.9(3) . . ?
C5' Fe' C9' 121.9(3) . . ?
C8' Fe' C2' 122.4(3) . . ?
C3' Fe' C2' 41.0(3) . . ?
C5' Fe' C2' 68.9(3) . . ?
C9' Fe' C2' 157.4(2) . . ?
C8' Fe' C7' 40.7(3) . . ?
C3' Fe' C7' 124.7(3) . . ?
C5' Fe' C7' 159.5(2) . . ?
C9' Fe' C7' 68.3(3) . . ?
C2' Fe' C7' 108.8(3) . . ?
C8' Fe' C4' 122.0(2) . . ?
C3' Fe' C4' 40.2(3) . . ?
C5' Fe' C4' 40.3(2) . . ?
C9' Fe' C4' 105.6(3) . . ?
C2' Fe' C4' 68.9(3) . . ?
C7' Fe' C4' 159.4(2) . . ?
C8' Fe' C10' 68.1(2) . . ?
C3' Fe' C10' 156.4(3) . . ?
C5' Fe' C10' 107.3(3) . . ?
C9' Fe' C10' 40.5(2) . . ?
C2' Fe' C10' 161.1(2) . . ?
C7' Fe' C10' 67.9(2) . . ?
C4' Fe' C10' 121.0(3) . . ?
C8' Fe' C6' 68.5(2) . . ?
C3' Fe' C6' 161.5(3) . . ?
C5' Fe' C6' 122.9(2) . . ?
C9' Fe' C6' 68.5(2) . . ?
C2' Fe' C6' 124.8(3) . . ?
C7' Fe' C6' 40.6(2) . . ?
C4' Fe' C6' 157.4(3) . . ?
C10' Fe' C6' 40.5(2) . . ?
C8' Fe' C1' 158.9(3) . . ?
C3' Fe' C1' 68.0(2) . . ?
C5' Fe' C1' 41.3(2) . . ?
C9' Fe' C1' 159.7(2) . . ?
C2' Fe' C1' 40.5(2) . . ?
C7' Fe' C1' 123.8(2) . . ?
C4' Fe' C1' 68.6(2) . . ?
C10' Fe' C1' 124.5(2) . . ?
C6' Fe' C1' 109.0(2) . . ?
N11' C1' C2' 123.0(6) . . ?
N11' C1' C5' 129.7(5) . . ?
C2' C1' C5' 107.3(5) . . ?
N11' C1' Fe' 126.1(3) . . ?
C2' C1' Fe' 69.0(3) . . ?
C5' C1' Fe' 68.4(3) . . ?
C1' C2' C3' 107.0(6) . . ?
C1' C2' Fe' 70.5(3) . . ?
C3' C2' Fe' 69.1(4) . . ?
C4' C3' C2' 109.6(5) . . ?
C4' C3' Fe' 70.3(3) . . ?
C2' C3' Fe' 69.9(3) . . ?
C3' C4' C5' 107.7(6) . . ?
C3' C4' Fe' 69.5(4) . . ?
C5' C4' Fe' 69.5(3) . . ?
C4' C5' C1' 108.4(6) . . ?
C4' C5' Fe' 70.1(3) . . ?
C1' C5' Fe' 70.4(3) . . ?
N22' C6' C10' 130.1(5) . . ?
N22' C6' C7' 122.8(5) . . ?
C10' C6' C7' 107.1(5) . . ?
N22' C6' Fe' 126.2(3) . . ?
C10' C6' Fe' 69.4(3) . . ?
C7' C6' Fe' 69.4(3) . . ?
C8' C7' C6' 108.2(6) . . ?
C8' C7' Fe' 69.0(3) . . ?
C6' C7' Fe' 70.1(3) . . ?
C9' C8' C7' 108.4(5) . . ?
C9' C8' Fe' 70.2(3) . . ?
C7' C8' Fe' 70.3(3) . . ?
C8' C9' C10' 107.5(5) . . ?
C8' C9' Fe' 69.2(3) . . ?
C10' C9' Fe' 69.9(3) . . ?
C9' C10' C6' 108.8(5) . . ?
C9' C10' Fe' 69.5(3) . . ?
C6' C10' Fe' 70.0(3) . . ?
C11' N11' C1' 117.7(5) . . ?
N11' C11' C12' 122.7(5) . . ?
C13' C12' C21' 118.8(5) . . ?
C13' C12' C11' 123.0(5) . . ?
C21' C12' C11' 118.2(5) . . ?
C12' C13' C14' 121.3(6) . . ?
C15' C14' C13' 120.2(6) . . ?
C14' C15' C16' 121.4(5) . . ?
C15' C16' C17' 124.3(5) . . ?
C15' C16' C21' 119.0(5) . . ?
C17' C16' C21' 116.6(6) . . ?
C18' C17' C16' 120.5(5) . . ?
C17' C18' C19' 118.6(6) . . ?
N20' C19' C18' 124.8(6) . . ?
C19' N20' C21' 117.4(5) . . ?
N20' C21' C16' 122.1(5) . . ?
N20' C21' C12' 118.7(4) . . ?
C16' C21' C12' 119.3(5) . . ?
C22' N22' C6' 118.7(5) . . ?
N22' C22' C23' 122.4(5) . . ?
C24' C23' C32' 119.7(5) . . ?
C24' C23' C22' 121.1(5) . . ?
C32' C23' C22' 119.2(5) . . ?
C23' C24' C25' 120.8(7) . . ?
C26' C25' C24' 120.3(7) . . ?
C25' C26' C27' 121.5(6) . . ?
C26' C27' C28' 123.8(6) . . ?
C26' C27' C32' 118.5(6) . . ?
C28' C27' C32' 117.7(6) . . ?
C29' C28' C27' 119.7(5) . . ?
C28' C29' C30' 118.4(6) . . ?
N31' C30' C29' 124.5(6) . . ?
C30' N31' C32' 118.0(5) . . ?
N31' C32' C27' 121.7(5) . . ?
N31' C32' C23' 119.1(4) . . ?
C27' C32' C23' 119.1(5) . . ?
Cl2 C40 Cl1 105.8(16) . . ?
Cl2' C40' Cl1' 111.9(18) . . ?

loop_
_geom_bond_atom_site_label_1
_geom_bond_atom_site_label_2
_geom_bond_distance
_geom_bond_site_symmetry_2
_geom_bond_publ_flag
Fe C4 2.033(5) . ?
Fe C7 2.035(5) . ?
Fe C8 2.038(5) . ?
Fe C3 2.040(5) . ?
Fe C10 2.042(5) . ?
Fe C2 2.043(5) . ?
Fe C9 2.044(5) . ?
Fe C5 2.044(5) . ?
Fe C6 2.052(5) . ?
Fe C1 2.053(4) . ?
C1 N11 1.411(6) . ?
C1 C5 1.422(7) . ?
C1 C2 1.429(7) . ?
C2 C3 1.431(8) . ?
C3 C4 1.409(9) . ?
C4 C5 1.419(8) . ?
C6 N22 1.398(6) . ?
C6 C7 1.424(7) . ?
C6 C10 1.436(7) . ?
C7 C8 1.408(7) . ?
C8 C9 1.417(8) . ?
C9 C10 1.418(8) . ?
N11 C11 1.268(6) . ?
C11 C12 1.468(7) . ?
C12 C13 1.356(8) . ?
C12 C21 1.426(8) . ?
C13 C14 1.408(8) . ?
C14 C15 1.365(10) . ?
C15 C16 1.401(10) . ?
C16 C17 1.413(9) . ?
C16 C21 1.430(8) . ?
C17 C18 1.340(11) . ?
C18 C19 1.389(11) . ?
C19 N20 1.326(8) . ?
N20 C21 1.354(8) . ?
N22 C22 1.269(7) . ?
C22 C23 1.467(7) . ?
C23 C24 1.389(8) . ?
C23 C32 1.427(7) . ?
C24 C25 1.406(8) . ?
C25 C26 1.349(9) . ?
C26 C27 1.399(9) . ?
C27 C32 1.421(7) . ?
C27 C28 1.423(9) . ?
C28 C29 1.347(10) . ?
C29 C30 1.390(9) . ?
C30 N31 1.324(8) . ?
N31 C32 1.371(7) . ?
Fe' C8' 2.033(5) . ?
Fe' C3' 2.039(5) . ?
Fe' C5' 2.041(5) . ?
Fe' C9' 2.045(6) . ?
Fe' C2' 2.048(6) . ?
Fe' C7' 2.049(5) . ?
Fe' C4' 2.049(6) . ?
Fe' C10' 2.050(5) . ?
Fe' C6' 2.058(5) . ?
Fe' C1' 2.068(5) . ?
C1' N11' 1.409(7) . ?
C1' C2' 1.426(8) . ?
C1' C5' 1.448(9) . ?
C2' C3' 1.431(10) . ?
C3' C4' 1.405(11) . ?
C4' C5' 1.411(8) . ?
C6' N22' 1.414(7) . ?
C6' C10' 1.423(8) . ?
C6' C7' 1.424(8) . ?
C7' C8' 1.420(9) . ?
C8' C9' 1.415(10) . ?
C9' C10' 1.419(8) . ?
N11' C11' 1.259(7) . ?
C11' C12' 1.473(7) . ?
C12' C13' 1.370(8) . ?
C12' C21' 1.433(7) . ?
C13' C14' 1.411(9) . ?
C14' C15' 1.352(10) . ?
C15' C16' 1.398(9) . ?
C16' C17' 1.418(9) . ?
C16' C21' 1.425(7) . ?
C17' C18' 1.341(10) . ?
C18' C19' 1.387(9) . ?
C19' N20' 1.321(7) . ?
N20' C21' 1.360(7) . ?
N22' C22' 1.269(7) . ?
C22' C23' 1.469(7) . ?
C23' C24' 1.360(8) . ?
C23' C32' 1.424(8) . ?
C24' C25' 1.409(10) . ?
C25' C26' 1.342(11) . ?
C26' C27' 1.408(10) . ?
C27' C28' 1.415(10) . ?
C27' C32' 1.417(7) . ?
C28' C29' 1.358(10) . ?
C29' C30' 1.405(9) . ?
C30' N31' 1.309(8) . ?
N31' C32' 1.366(7) . ?
C40 Cl2 1.76(2) . ?
C40 Cl1 1.79(2) . ?
C40' Cl2' 1.73(2) . ?
C40' Cl1' 1.75(2) . ?
